data_2012340
loop_
_publ_author_name
'Eriksson, Johan'
'Eriksson, Lars'

_publ_section_title
;
 2,2',6,6'-Tetrachloro-4,4'-propane-2,2-diyldiphenol,
 2,2',6-tribromo-4,4'-propane-2,2-diyldiphenol and
 2,2',6,6'-tetrabromo-4,4'-propane-2,2-diyldiphenol
;
_journal_issue 11
_journal_name_full 'Acta Crystallographica Section C'
_journal_page_first 1308
_journal_page_last 1312
_journal_paper_doi 10.1107/S0108270101012112
_journal_volume 57
_journal_year 2001
_chemical_formula_moiety 'C15 H12 Cl4 O2'
_chemical_formula_sum 'C15 H12 Cl4 O2'
_chemical_formula_weight 366.05
_chemical_name_common 'Tetrachloro bisphenol A'
_chemical_name_systematic
;
3,5,3',5'-Tetrachloro-4,4'-dihydroxy-diphenyl-dimethl-methane
;
_space_group_IT_number 60
_symmetry_cell_setting orthorhombic
_symmetry_space_group_name_Hall '-P 2n 2ab'
_symmetry_space_group_name_H-M 'P b c n'
_audit_creation_method SHELXL97
_cell_angle_alpha 90
_cell_angle_beta 90
_cell_angle_gamma 90
_cell_formula_units_Z 8
_cell_length_a 25.675(9)
_cell_length_b 11.602(3)
_cell_length_c 10.530(4)
_cell_measurement_reflns_used 56
_cell_measurement_temperature 293(2)
_cell_measurement_theta_max 10.7
_cell_measurement_theta_min 7.5
_cell_volume 3136.7(18)
_computing_cell_refinement DIF4
_computing_data_collection 'DIF4 (Stoe, 1988)'
_computing_data_reduction 'REDU4 (Stoe, 1988)'
_computing_molecular_graphics 'DIAMOND (Bergerhoff, 1996)'
_computing_structure_refinement 'SHELXL97 (Sheldrick, 1997)'
_computing_structure_solution 'SHELXS97 (Sheldrick, 1990)'
_diffrn_ambient_temperature 293(2)
_diffrn_measured_fraction_theta_full .996
_diffrn_measured_fraction_theta_max .996
_diffrn_measurement_device_type 'Stoe AED2'
_diffrn_measurement_method \q/2\q
_diffrn_radiation_monochromator graphite
_diffrn_radiation_source 'fine-focus sealed tube'
_diffrn_radiation_type MoK\a
_diffrn_radiation_wavelength .71073
_diffrn_reflns_av_R_equivalents .061
_diffrn_reflns_av_sigmaI/netI .142
_diffrn_reflns_limit_h_max 30
_diffrn_reflns_limit_h_min -1
_diffrn_reflns_limit_k_max 13
_diffrn_reflns_limit_k_min -1
_diffrn_reflns_limit_l_max 12
_diffrn_reflns_limit_l_min -1
_diffrn_reflns_number 3572
_diffrn_reflns_theta_full 25.04
_diffrn_reflns_theta_max 25.04
_diffrn_reflns_theta_min 1.59
_diffrn_standards_decay_% <1
_diffrn_standards_interval_time 90
_diffrn_standards_number 4
_exptl_absorpt_coefficient_mu .754
_exptl_absorpt_correction_T_max .906
_exptl_absorpt_correction_T_min .843
_exptl_absorpt_correction_type numerical
_exptl_absorpt_process_details '(X-RED; Stoe, 1997)'
_exptl_crystal_colour 'light yellow'
_exptl_crystal_density_diffrn 1.550
_exptl_crystal_density_method 'not measured'
_exptl_crystal_description prism
_exptl_crystal_F_000 1488
_exptl_crystal_size_max .23
_exptl_crystal_size_mid .16
_exptl_crystal_size_min .13
_refine_diff_density_max .28
_refine_diff_density_min -.32
_refine_ls_extinction_coef .00102(11)
_refine_ls_extinction_method 'SHELXL97 (Sheldrick, 1997)'
_refine_ls_goodness_of_fit_ref 1.068
_refine_ls_hydrogen_treatment constr
_refine_ls_matrix_type full
_refine_ls_number_parameters 191
_refine_ls_number_reflns 2771
_refine_ls_number_restraints 0
_refine_ls_restrained_S_all 1.068
_refine_ls_R_factor_all .177
_refine_ls_R_factor_gt .054
_refine_ls_shift/su_max .001
_refine_ls_shift/su_mean .000
_refine_ls_structure_factor_coef Fsqd
_refine_ls_weighting_details 'calc w = 1/[\s^2^(Fo^2^)+(0.01P)^2^] where P=(Fo^2^+2Fc^2^)/3'
_refine_ls_weighting_scheme calc
_refine_ls_wR_factor_ref .075
_reflns_number_gt 1267
_reflns_number_total 2771
_reflns_threshold_expression I>2\s(I)
_cod_data_source_file os1139.cif
_cod_data_source_block I
_cod_depositor_comments
;
The following automatic conversions were performed:
'_symmetry_cell_setting' value 'Orthorhombic' changed to 'orthorhombic'
according to '/home/saulius/struct/CIF-dictionaries/cif_core.dic'
dictionary named 'cif_core.dic' version 2.4.1 from 2010-06-29.

Automatic conversion script
Id: cif_fix_enum 1527 2010-12-29 10:47:43Z saulius 

The following automatic conversions were performed:

'_symmetry_cell_setting' value 'Orthorhombic' changed to
'orthorhombic' according to
/home/saulius/struct/CIF-dictionaries/cif_core.dic dictionary named
'cif_core.dic' version 2.4.1 from 2010-06-29.

Automatic conversion script
Id: cif_fix_values 1715 2011-07-08 13:25:40Z adriana 
;
_cod_original_cell_volume 3136.6(17)
_cod_database_code 2012340
_cod_database_fobs_code 2012340

loop_
_symmetry_equiv_pos_as_xyz
'x, y, z'
'-x+1/2, -y+1/2, z+1/2'
'-x, y, -z+1/2'
'x+1/2, -y+1/2, -z'
'-x, -y, -z'
'x-1/2, y-1/2, -z-1/2'
'x, -y, z-1/2'
'-x-1/2, y-1/2, z'

loop_
_atom_site_label
_atom_site_fract_x
_atom_site_fract_y
_atom_site_fract_z
_atom_site_U_iso_or_equiv
_atom_site_adp_type
_atom_site_calc_flag
_atom_site_refinement_flags
_atom_site_occupancy
_atom_site_disorder_assembly
_atom_site_disorder_group
_atom_site_type_symbol
Cl1 .53872(4) -.02927(10) .10785(10) .0478(3) Uani d . 1 . . Cl
Cl2 .63226(4) -.27957(9) .47048(12) .0512(3) Uani d . 1 . . Cl
Cl3 .50709(4) .35165(10) .44769(13) .0644(4) Uani d . 1 . . Cl
Cl4 .65296(4) .54535(10) .15129(12) .0560(4) Uani d . 1 . . Cl
O1 .55563(9) -.23293(19) .2637(3) .0468(9) Uani d . 1 . . O
H1 .5623 -.2884 .3091 .070 Uiso calc R 1 . . H
O2 .55271(10) .5328(2) .2787(3) .0530(9) Uani d . 1 . . O
H2 .5247 .5242 .3150 .080 Uiso calc R 1 . . H
C1 .68558(14) .1512(4) .3862(4) .0319(11) Uani d . 1 . . C
C2 .73417(14) .1468(4) .3003(4) .0536(14) Uani d . 1 . . C
H2A .7538 .0784 .3188 .080 Uiso calc R 1 . . H
H2B .7554 .2134 .3158 .080 Uiso calc R 1 . . H
H2C .7236 .1458 .2129 .080 Uiso calc R 1 . . H
C3 .70328(15) .1513(4) .5260(4) .0498(13) Uani d . 1 . . C
H3A .7239 .0839 .5423 .075 Uiso calc R 1 . . H
H3B .6733 .1510 .5804 .075 Uiso calc R 1 . . H
H3C .7237 .2190 .5424 .075 Uiso calc R 1 . . H
C4 .65264(14) .0458(3) .3535(4) .0269(9) Uani d . 1 . . C
C5 .65745(14) -.0588(3) .4160(4) .0315(11) Uani d . 1 . . C
H5 .6822 -.0663 .4798 .038 Uiso calc R 1 . . H
C6 .62650(14) -.1521(3) .3860(4) .0305(10) Uani d . 1 . . C
C7 .58851(14) -.1448(3) .2918(4) .0324(11) Uani d . 1 . . C
C8 .58480(13) -.0415(3) .2275(3) .0291(10) Uani d . 1 . . C
C9 .61605(13) .0506(3) .2552(4) .0311(10) Uani d . 1 . . C
H9 .6129 .1178 .2077 .037 Uiso calc R 1 . . H
C10 .65273(15) .2592(3) .3609(4) .0273(10) Uani d . 1 . . C
C11 .66843(14) .3491(3) .2842(4) .0348(11) Uani d . 1 . . C
H11 .7018 .3491 .2498 .042 Uiso calc R 1 . . H
C12 .63489(16) .4391(3) .2581(4) .0351(10) Uani d . 1 . . C
C13 .58500(16) .4435(3) .3084(4) .0383(12) Uani d . 1 . . C
C14 .57022(14) .3537(4) .3886(4) .0384(12) Uani d . 1 . . C
C15 .60333(15) .2652(3) .4148(4) .0336(11) Uani d . 1 . . C
H15 .5927 .2073 .4700 .040 Uiso calc R 1 . . H

loop_
_atom_site_aniso_label
_atom_site_aniso_U_11
_atom_site_aniso_U_22
_atom_site_aniso_U_33
_atom_site_aniso_U_12
_atom_site_aniso_U_13
_atom_site_aniso_U_23
Cl1 .0507(7) .0459(6) .0469(7) .0012(6) -.0230(6) .0019(7)
Cl2 .0589(7) .0346(6) .0601(8) -.0002(6) -.0110(7) .0171(7)
Cl3 .0478(7) .0542(7) .0913(11) .0121(7) .0256(8) .0075(9)
Cl4 .0557(7) .0460(7) .0662(8) -.0114(7) -.0090(7) .0228(7)
O1 .0474(17) .0246(14) .068(2) -.0036(15) -.0077(19) .0030(18)
O2 .0372(17) .0332(15) .089(3) .0030(16) -.0101(18) .001(2)
C1 .032(2) .029(2) .034(3) .002(2) -.004(2) .000(3)
C2 .036(3) .044(3) .081(4) .002(3) .007(3) .004(3)
C3 .053(3) .039(3) .058(3) -.010(3) -.023(3) -.002(3)
C4 .027(2) .024(2) .029(2) .005(2) .003(2) .000(2)
C5 .028(2) .037(3) .029(3) .006(2) -.009(2) .004(2)
C6 .034(2) .026(2) .032(3) .003(2) -.003(2) .008(2)
C7 .033(2) .025(2) .040(3) -.001(2) -.002(2) -.006(2)
C8 .033(2) .030(2) .025(2) .007(2) -.006(2) .002(2)
C9 .036(2) .026(2) .031(2) .002(2) .004(2) .003(2)
C10 .028(2) .026(2) .028(3) -.003(2) -.006(2) -.002(2)
C11 .029(2) .033(2) .042(3) -.008(2) .000(2) -.003(3)
C12 .042(3) .024(2) .040(3) -.006(2) -.007(2) .004(2)
C13 .038(3) .027(2) .049(3) .000(2) -.016(2) -.004(3)
C14 .038(2) .028(2) .050(3) -.001(2) .007(2) -.002(3)
C15 .044(3) .025(2) .031(3) -.002(2) .001(2) -.001(2)

loop_
_atom_type_symbol
_atom_type_description
_atom_type_scat_dispersion_real
_atom_type_scat_dispersion_imag
_atom_type_scat_source
C C .0033 .0016 'International Tables Vol C Tables 4.2.6.8 and 6.1.1.4'
H H .0000 .0000 'International Tables Vol C Tables 4.2.6.8 and 6.1.1.4'
Cl Cl .1484 .1585 'International Tables Vol C Tables 4.2.6.8 and 6.1.1.4'
O O .0106 .0060 'International Tables Vol C Tables 4.2.6.8 and 6.1.1.4'

loop_
_geom_angle_atom_site_label_1
_geom_angle_atom_site_label_2
_geom_angle_atom_site_label_3
_geom_angle
_geom_angle_publ_flag
C7 O1 H1 109.5 ?
C13 O2 H2 109.5 ?
C4 C1 C10 108.1(3) yes
C4 C1 C3 112.3(4) yes
C10 C1 C3 109.2(3) yes
C4 C1 C2 106.8(3) yes
C10 C1 C2 111.7(3) yes
C3 C1 C2 108.8(3) yes
C1 C2 H2A 109.5 ?
C1 C2 H2B 109.5 ?
H2A C2 H2B 109.5 ?
C1 C2 H2C 109.5 ?
H2A C2 H2C 109.5 ?
H2B C2 H2C 109.5 ?
C1 C3 H3A 109.5 ?
C1 C3 H3B 109.5 ?
H3A C3 H3B 109.5 ?
C1 C3 H3C 109.5 ?
H3A C3 H3C 109.5 ?
H3B C3 H3C 109.5 ?
C5 C4 C9 116.4(4) yes
C5 C4 C1 123.0(3) yes
C9 C4 C1 120.5(3) yes
C6 C5 C4 121.8(4) ?
C6 C5 H5 119.1 ?
C4 C5 H5 119.1 ?
C5 C6 C7 121.2(4) ?
C5 C6 Cl2 120.2(3) ?
C7 C6 Cl2 118.5(3) ?
O1 C7 C8 120.3(4) yes
O1 C7 C6 123.0(4) yes
C8 C7 C6 116.8(4) ?
C9 C8 C7 122.2(3) ?
C9 C8 Cl1 119.4(3) ?
C7 C8 Cl1 118.3(3) ?
C8 C9 C4 121.4(4) ?
C8 C9 H9 119.3 ?
C4 C9 H9 119.3 ?
C11 C10 C15 117.9(4) yes
C11 C10 C1 124.0(4) yes
C15 C10 C1 118.1(3) yes
C10 C11 C12 120.4(4) ?
C10 C11 H11 119.8 ?
C12 C11 H11 119.8 ?
C11 C12 C13 121.9(4) ?
C11 C12 Cl4 120.0(3) ?
C13 C12 Cl4 118.0(3) ?
O2 C13 C12 120.1(4) yes
O2 C13 C14 122.8(4) yes
C12 C13 C14 117.1(4) ?
C15 C14 C13 121.1(4) ?
C15 C14 Cl3 120.0(3) ?
C13 C14 Cl3 118.8(3) ?
C14 C15 C10 121.6(4) ?
C14 C15 H15 119.2 ?
C10 C15 H15 119.2 ?

loop_
_geom_bond_atom_site_label_1
_geom_bond_atom_site_label_2
_geom_bond_site_symmetry_2
_geom_bond_distance
_geom_bond_publ_flag
Cl1 C8 . 1.734(4) yes
Cl2 C6 . 1.732(4) yes
Cl3 C14 . 1.736(4) yes
Cl4 C12 . 1.732(4) yes
O1 C7 . 1.359(4) ?
O1 H1 . .8200 ?
O2 C13 . 1.363(4) ?
O2 H2 . .8200 ?
C1 C4 . 1.526(5) ?
C1 C10 . 1.533(5) ?
C1 C3 . 1.540(6) ?
C1 C2 . 1.542(5) ?
C2 H2A . .9600 ?
C2 H2B . .9600 ?
C2 H2C . .9600 ?
C3 H3A . .9600 ?
C3 H3B . .9600 ?
C3 H3C . .9600 ?
C4 C5 . 1.386(5) ?
C4 C9 . 1.399(5) ?
C5 C6 . 1.380(5) ?
C5 H5 . .9300 ?
C6 C7 . 1.394(5) ?
C7 C8 . 1.379(5) ?
C8 C9 . 1.368(5) ?
C9 H9 . .9300 ?
C10 C11 . 1.380(5) ?
C10 C15 . 1.391(5) ?
C11 C12 . 1.381(5) ?
C11 H11 . .9300 ?
C12 C13 . 1.387(5) ?
C13 C14 . 1.394(5) ?
C14 C15 . 1.361(5) ?
C15 H15 . .9300 ?

loop_
_geom_hbond_atom_site_label_D
_geom_hbond_atom_site_label_H
_geom_hbond_atom_site_label_A
_geom_hbond_site_symmetry_A
_geom_hbond_distance_DH
_geom_hbond_distance_HA
_geom_hbond_distance_DA
_geom_hbond_angle_DHA
_geom_hbond_publ_flag
O1 H1 O2 1_545 .82 2.113 2.723(3) 131 yes
O2 H2 O2 3_655 .82 2.221 2.773(5) 125 yes

loop_
_geom_torsion_atom_site_label_1
_geom_torsion_atom_site_label_2
_geom_torsion_atom_site_label_3
_geom_torsion_atom_site_label_4
_geom_torsion
_geom_torsion_publ_flag
C10 C1 C4 C5 -148.3(4) yes
C3 C1 C4 C5 -27.8(5) yes
C2 C1 C4 C5 91.4(5) yes
C10 C1 C4 C9 32.9(5) yes
C3 C1 C4 C9 153.3(4) yes
C2 C1 C4 C9 -87.5(4) yes
C9 C4 C5 C6 -2.3(6) yes
C1 C4 C5 C6 178.8(3) yes
C4 C5 C6 C7 -.6(6) ?
C4 C5 C6 Cl2 -177.6(3) ?
C5 C6 C7 O1 -176.8(4) ?
Cl2 C6 C7 O1 .3(5) ?
C5 C6 C7 C8 2.3(6) ?
Cl2 C6 C7 C8 179.4(3) ?
O1 C7 C8 C9 178.0(3) ?
C6 C7 C8 C9 -1.0(6) ?
O1 C7 C8 Cl1 -1.9(5) ?
C6 C7 C8 Cl1 179.0(3) ?
C7 C8 C9 C4 -1.9(6) ?
Cl1 C8 C9 C4 178.0(3) ?
C5 C4 C9 C8 3.5(5) ?
C1 C4 C9 C8 -177.5(4) ?
C4 C1 C10 C11 -125.9(4) ?
C3 C1 C10 C11 111.7(4) ?
C2 C1 C10 C11 -8.7(5) ?
C4 C1 C10 C15 51.7(4) ?
C3 C1 C10 C15 -70.7(4) ?
C2 C1 C10 C15 168.9(4) ?
C15 C10 C11 C12 -2.8(6) yes
C1 C10 C11 C12 174.8(4) yes
C10 C11 C12 C13 .8(6) ?
C10 C11 C12 Cl4 -174.6(3) ?
C11 C12 C13 O2 -178.9(3) ?
Cl4 C12 C13 O2 -3.5(5) ?
C11 C12 C13 C14 1.1(6) ?
Cl4 C12 C13 C14 176.5(3) ?
O2 C13 C14 C15 179.2(4) ?
C12 C13 C14 C15 -.8(6) ?
O2 C13 C14 Cl3 3.1(6) ?
C12 C13 C14 Cl3 -176.9(3) ?
C13 C14 C15 C10 -1.3(6) ?
Cl3 C14 C15 C10 174.7(3) ?
C11 C10 C15 C14 3.1(6) ?
C1 C10 C15 C14 -174.7(4) ?

loop_
_cod_related_entry_id
_cod_related_entry_database
_cod_related_entry_code
1 ChemSpider 6367
